data_8000361
loop_
_publ_author_name
'Andrzejewski, Micha\/l'
'Katrusiak, Andrzej'

_publ_section_title
;
 Piezochromic Porous Metal-Organic Framework.
;
_journal_issue 1
_journal_name_full 'The journal of physical chemistry letters'
_journal_page_first 279
_journal_page_last 284
_journal_paper_doi 10.1021/acs.jpclett.6b02458
_journal_volume 8
_journal_year 2017
_chemical_formula_moiety 'C14 H18 Co N2 O5'
_chemical_formula_sum 'C14 H18 Co N2 O5'
_chemical_formula_weight 353.23
_chemical_name_common AMU1
_chemical_name_systematic
;
Co(1,4-benzenedicarboxylate)(1,4-diazabicyclo[2.2.2]octane)H2O
;
_space_group_crystal_system triclinic
_space_group_IT_number 1
_space_group_name_Hall 'P 1'
_space_group_name_H-M_alt 'P 1'
_atom_sites_solution_hydrogens mixed
_atom_sites_solution_primary direct
_audit_creation_date 2016-07-12
_audit_creation_method
;
Olex2 1.2
(compiled 2016.02.19 svn.r3266 for OlexSys, GUI svn.r5155)
;
_cell_angle_alpha 89.559(5)
_cell_angle_beta 95.237(6)
_cell_angle_gamma 92.593(6)
_cell_formula_units_Z 1
_cell_length_a 6.0709(5)
_cell_length_b 7.0907(5)
_cell_length_c 10.6664(7)
_cell_measurement_reflns_used 3706
_cell_measurement_temperature 220(2)
_cell_measurement_theta_max 58.18
_cell_measurement_theta_min 5.75
_cell_volume 456.77(6)
_computing_molecular_graphics 'Olex2 (Dolomanov et al., 2009)'
_computing_publication_material 'Olex2 (Dolomanov et al., 2009)'
_computing_structure_refinement 'ShelXL (Sheldrick, 2015)'
_computing_structure_solution 'ShelXS (Sheldrick, 2008)'
_diffrn_ambient_temperature 220(2)
_diffrn_measured_fraction_theta_full 0.915
_diffrn_measured_fraction_theta_max 0.817
_diffrn_measurement_device_type 'multiwire proportional'
_diffrn_measurement_method 'phi and omega scans'
_diffrn_radiation_monochromator graphite
_diffrn_radiation_type MoK\a
_diffrn_radiation_wavelength 0.71073
_diffrn_reflns_av_R_equivalents 0.0932
_diffrn_reflns_av_unetI/netI 0.1538
_diffrn_reflns_Laue_measured_fraction_full 0.915
_diffrn_reflns_Laue_measured_fraction_max 0.817
_diffrn_reflns_limit_h_max 8
_diffrn_reflns_limit_h_min -8
_diffrn_reflns_limit_k_max 9
_diffrn_reflns_limit_k_min -9
_diffrn_reflns_limit_l_max 13
_diffrn_reflns_limit_l_min -13
_diffrn_reflns_number 6334
_diffrn_reflns_point_group_measured_fraction_full 0.915
_diffrn_reflns_point_group_measured_fraction_max 0.817
_diffrn_reflns_theta_full 26.000
_diffrn_reflns_theta_max 29.091
_diffrn_reflns_theta_min 2.876
_exptl_absorpt_coefficient_mu 0.960
_exptl_absorpt_correction_T_max 0.908
_exptl_absorpt_correction_T_min 0.891
_exptl_absorpt_correction_type multi-scan
_exptl_absorpt_process_details
;
Data were collected and reduced by program CrysAlisPro, 
and SCALE3 ABSPACK was used for absorption correction
;
_exptl_crystal_colour purple
_exptl_crystal_density_diffrn 1.284
_exptl_crystal_description plate
_exptl_crystal_F_000 183
_exptl_crystal_size_max 0.3
_exptl_crystal_size_mid 0.1
_exptl_crystal_size_min 0.1
_refine_diff_density_max 0.532
_refine_diff_density_min -0.488
_refine_diff_density_rms 0.096
_refine_ls_abs_structure_details
;
 Refined as a perfect inversion twin.
;
_refine_ls_abs_structure_Flack 0.5
_refine_ls_extinction_method none
_refine_ls_goodness_of_fit_ref 0.979
_refine_ls_hydrogen_treatment constr
_refine_ls_matrix_type full
_refine_ls_number_parameters 200
_refine_ls_number_reflns 3706
_refine_ls_number_restraints 100
_refine_ls_restrained_S_all 0.972
_refine_ls_R_factor_all 0.0874
_refine_ls_R_factor_gt 0.0671
_refine_ls_shift/su_max 0.000
_refine_ls_shift/su_mean 0.000
_refine_ls_structure_factor_coef Fsqd
_refine_ls_weighting_details 'w=1/[\s^2^(Fo^2^)+(0.0758P)^2^] where P=(Fo^2^+2Fc^2^)/3'
_refine_ls_weighting_scheme calc
_refine_ls_wR_factor_gt 0.1544
_refine_ls_wR_factor_ref 0.1623
_reflns_Friedel_coverage 1.000
_reflns_Friedel_fraction_full 0.915
_reflns_Friedel_fraction_max 0.817
_reflns_number_gt 2681
_reflns_number_total 3706
_reflns_threshold_expression 'I > 2\s(I)'
_cod_data_source_file jz6b02458_si_004.cif
_cod_data_source_block 220K_P1
_cod_database_code 8000361
_shelx_space_group_comment
;
The symmetry employed for this shelxl refinement is uniquely defined
by the following loop, which should always be used as a source of
symmetry information in preference to the above space-group names.
They are only intended as comments.
;
_olex2_refinement_description
;
1. Fixed Uiso
 At 1.2 times of:
  All C(H) groups, All C(H,H) groups
 At 1.5 times of:
  All O(H,H) groups
2. Restrained distances
 H1WB-H1WA
 1.44 with sigma of 0.02
3. Uiso/Uaniso restraints and constraints
Uanis(N1) \\sim Ueq: with sigma of 0.001 and sigma for terminal atoms of 0.002
Uanis(C9) \\sim Ueq: with sigma of 0.001 and sigma for terminal atoms of 0.002
Uanis(O3) \\sim Ueq: with sigma of 0.001 and sigma for terminal atoms of 0.002
Uanis(C14) \\sim Ueq, Uanis(C13) \\sim Ueq: with sigma of 0.001 and sigma for
terminal atoms of 0.002
Uanis(C6) \\sim Ueq, Uanis(C7) \\sim Ueq, Uanis(C1) \\sim Ueq, Uanis(C3) \\sim
Ueq, Uanis(C2) \\sim Ueq, Uanis(C5) \\sim Ueq, Uanis(C4) \\sim Ueq, Uanis(C8)
\\sim Ueq, Uanis(C12) \\sim Ueq, Uanis(C10) \\sim Ueq, Uanis(C14) \\sim Ueq,
Uanis(C11) \\sim Ueq, Uanis(C13) \\sim Ueq, Uanis(C9) \\sim Ueq: with sigma of
0.001 and sigma for terminal atoms of 0.002
4.a Rotating group:
 O1W(H1WA,H1WB)
4.b Secondary CH2 refined with riding coordinates:
 C12(H12A,H12B), C10(H10A,H10B), C14(H14A,H14B), C11(H11A,H11B), C13(H13A,
 H13B), C9(H9A,H9B)
4.c Aromatic/amide H refined with riding coordinates:
 C6(H6), C3(H3), C2(H2), C5(H5)
;
_olex2_submission_special_instructions 'No special instructions were received'

loop_
_space_group_symop_operation_xyz
'x, y, z'

loop_
_atom_site_label
_atom_site_type_symbol
_atom_site_fract_x
_atom_site_fract_y
_atom_site_fract_z
_atom_site_U_iso_or_equiv
_atom_site_adp_type
_atom_site_occupancy
_atom_site_site_symmetry_order
_atom_site_calc_flag
_atom_site_refinement_flags_posn
_atom_site_refinement_flags_adp
Co1 Co 0.00006(15) 0.00002(14) 0.00005(13) 0.0150(3) Uani 1 1 d . .
N1 N -0.0094(18) 0.3181(13) -0.0058(11) 0.013(2) Uani 1 1 d . U
N2 N -0.003(2) 0.6861(13) -0.0049(11) 0.018(2) Uani 1 1 d . .
O1 O 0.0699(12) -0.0007(10) 0.1954(8) 0.0173(18) Uani 1 1 d . .
O4 O -0.1335(13) 0.0001(11) 0.8184(9) 0.024(2) Uani 1 1 d . .
O2 O -0.2765(12) -0.0146(9) 0.1305(6) 0.0275(16) Uani 1 1 d . .
C6 C 0.001(2) 0.0176(16) 0.4443(12) 0.032(3) Uani 1 1 d . U
H6 H 0.1437 0.0399 0.4205 0.039 Uiso 1 1 calc R .
C7 C -0.1275(14) -0.0089(11) 0.2191(8) 0.0137(17) Uani 1 1 d . U
C1 C -0.1766(14) -0.0084(12) 0.3554(9) 0.0182(18) Uani 1 1 d . U
C3 C -0.4287(17) -0.0408(13) 0.5159(10) 0.032(2) Uani 1 1 d . U
H3 H -0.5715 -0.0624 0.5393 0.038 Uiso 1 1 calc R .
C2 C -0.3920(17) -0.0334(13) 0.3884(10) 0.028(2) Uani 1 1 d . U
H2 H -0.5101 -0.0451 0.3266 0.034 Uiso 1 1 calc R .
C5 C -0.038(2) 0.0099(18) 0.5687(15) 0.044(4) Uani 1 1 d . U
H5 H 0.0819 0.0223 0.6296 0.053 Uiso 1 1 calc R .
O1W O 0.3340(11) 0.0181(9) -0.0222(7) 0.0253(15) Uani 1 1 d . .
H1WA H 0.4090 0.0129 0.0496 0.038 Uiso 1 1 d DGR .
H1WB H 0.3512 -0.0287 -0.0894 0.038 Uiso 1 1 d DGR .
C4 C -0.2525(16) -0.0160(12) 0.6074(10) 0.025(2) Uani 1 1 d . U
O3 O -0.4886(18) -0.0515(14) 0.7645(10) 0.076(3) Uani 1 1 d . U
C8 C -0.2918(17) -0.0191(12) 0.7436(9) 0.025(2) Uani 1 1 d . U
C12 C -0.2279(17) 0.5993(12) -0.0050(10) 0.027(2) Uani 1 1 d . U
H12A H -0.3186 0.6439 -0.0779 0.033 Uiso 1 1 calc R .
H12B H -0.2931 0.6385 0.0697 0.033 Uiso 1 1 calc R .
C10 C 0.0915(18) 0.6104(13) -0.1227(10) 0.029(2) Uani 1 1 d . U
H10A H -0.0010 0.6470 -0.1971 0.034 Uiso 1 1 calc R .
H10B H 0.2388 0.6666 -0.1287 0.034 Uiso 1 1 calc R .
C14 C 0.1328(17) 0.6112(12) 0.1080(9) 0.026(2) Uani 1 1 d . U
H14A H 0.0737 0.6532 0.1840 0.032 Uiso 1 1 calc R .
H14B H 0.2838 0.6623 0.1084 0.032 Uiso 1 1 calc R .
C11 C -0.2282(17) 0.3860(12) -0.0080(10) 0.028(2) Uani 1 1 d . U
H11A H -0.2981 0.3352 0.0640 0.033 Uiso 1 1 calc R .
H11B H -0.3150 0.3409 -0.0836 0.033 Uiso 1 1 calc R .
C13 C 0.1333(18) 0.3983(12) 0.1083(9) 0.027(2) Uani 1 1 d . U
H13A H 0.0766 0.3495 0.1848 0.032 Uiso 1 1 calc R .
H13B H 0.2838 0.3586 0.1066 0.032 Uiso 1 1 calc R .
C9 C 0.1027(17) 0.3988(12) -0.1191(9) 0.024(2) Uani 1 1 d . U
H9A H 0.2562 0.3645 -0.1129 0.029 Uiso 1 1 calc R .
H9B H 0.0293 0.3456 -0.1962 0.029 Uiso 1 1 calc R .

loop_
_atom_site_aniso_label
_atom_site_aniso_U_11
_atom_site_aniso_U_22
_atom_site_aniso_U_33
_atom_site_aniso_U_23
_atom_site_aniso_U_13
_atom_site_aniso_U_12
Co1 0.0144(6) 0.0225(6) 0.0081(5) 0.0003(3) 0.0017(4) 0.0009(4)
N1 0.012(2) 0.014(2) 0.012(2) -0.0002(13) 0.0013(13) 0.0010(13)
N2 0.020(4) 0.021(4) 0.012(4) 0.003(3) -0.003(3) 0.001(3)
O1 0.012(4) 0.024(4) 0.015(4) -0.003(3) 0.000(3) 0.000(3)
O4 0.013(4) 0.029(4) 0.028(5) -0.001(3) 0.000(3) -0.003(3)
O2 0.038(4) 0.036(4) 0.011(4) 0.004(3) 0.008(3) 0.006(3)
C6 0.032(3) 0.033(3) 0.032(3) -0.0003(14) 0.0026(14) 0.0013(14)
C7 0.014(2) 0.013(2) 0.014(2) -0.0004(13) 0.0015(13) -0.0004(13)
C1 0.018(2) 0.019(2) 0.018(2) 0.0003(13) 0.0022(13) 0.0008(13)
C3 0.031(3) 0.032(3) 0.031(3) -0.0005(14) 0.0034(14) 0.0019(14)
C2 0.028(3) 0.029(2) 0.028(2) -0.0008(13) 0.0021(14) 0.0015(14)
C5 0.044(4) 0.045(4) 0.044(4) -0.0002(14) 0.0035(14) 0.0017(14)
O1W 0.021(4) 0.030(4) 0.025(4) -0.003(3) 0.001(3) 0.002(3)
C4 0.025(2) 0.026(2) 0.026(2) -0.0004(13) 0.0027(14) 0.0015(14)
O3 0.073(4) 0.081(4) 0.073(4) 0.000(3) 0.007(3) 0.003(3)
C8 0.024(2) 0.026(2) 0.025(2) -0.0002(13) 0.0030(14) 0.0018(13)
C12 0.027(2) 0.027(2) 0.027(2) 0.0006(13) 0.0030(14) 0.0010(13)
C10 0.029(3) 0.029(3) 0.028(3) -0.0005(13) 0.0034(14) 0.0011(14)
C14 0.027(2) 0.026(2) 0.026(2) 0.0002(13) 0.0013(14) 0.0013(13)
C11 0.028(2) 0.028(2) 0.028(2) -0.0008(13) 0.0028(14) 0.0013(14)
C13 0.027(2) 0.026(2) 0.027(2) 0.0004(13) 0.0007(14) 0.0014(13)
C9 0.025(2) 0.025(2) 0.024(2) 0.0002(13) 0.0030(14) 0.0007(13)

loop_
_atom_type_symbol
_atom_type_description
_atom_type_scat_dispersion_real
_atom_type_scat_dispersion_imag
_atom_type_scat_source
C C 0.0033 0.0016 'International Tables Vol C Tables 4.2.6.8 and 6.1.1.4'
H H 0.0000 0.0000 'International Tables Vol C Tables 4.2.6.8 and 6.1.1.4'
Co Co 0.3494 0.9721 'International Tables Vol C Tables 4.2.6.8 and 6.1.1.4'
N N 0.0061 0.0033 'International Tables Vol C Tables 4.2.6.8 and 6.1.1.4'
O O 0.0106 0.0060 'International Tables Vol C Tables 4.2.6.8 and 6.1.1.4'

loop_
_geom_angle_atom_site_label_1
_geom_angle_atom_site_label_2
_geom_angle_atom_site_label_3
_geom_angle
_geom_angle_site_symmetry_1
_geom_angle_site_symmetry_3
N1 Co1 O2 90.3(3) . .
N2 Co1 N1 176.6(6) 1_545 .
N2 Co1 O2 90.1(3) 1_545 .
O1 Co1 N1 91.9(4) . .
O1 Co1 N2 91.2(4) . 1_545
O1 Co1 O2 58.9(3) . .
O4 Co1 N1 87.5(4) 1_554 .
O4 Co1 N2 89.2(4) 1_554 1_545
O4 Co1 O1 168.3(3) 1_554 .
O4 Co1 O2 109.3(3) 1_554 .
O4 Co1 O1W 101.6(3) 1_554 .
O1W Co1 N1 90.2(3) . .
O1W Co1 N2 91.2(4) . 1_545
O1W Co1 O1 90.1(3) . .
O1W Co1 O2 149.1(3) . .
C11 N1 Co1 113.5(7) . .
C11 N1 C13 109.7(9) . .
C11 N1 C9 109.4(9) . .
C13 N1 Co1 108.6(7) . .
C13 N1 C9 104.2(9) . .
C9 N1 Co1 110.9(6) . .
C12 N2 Co1 112.5(7) . 1_565
C12 N2 C10 105.9(9) . .
C12 N2 C14 107.5(9) . .
C10 N2 Co1 112.9(7) . 1_565
C14 N2 Co1 110.5(7) . 1_565
C14 N2 C10 107.3(9) . .
C7 O1 Co1 95.2(6) . .
C8 O4 Co1 149.5(8) . 1_556
C7 O2 Co1 86.5(5) . .
C1 C6 H6 120.9 . .
C5 C6 H6 120.9 . .
C5 C6 C1 118.2(10) . .
O1 C7 C1 118.2(8) . .
O2 C7 O1 119.3(8) . .
O2 C7 C1 122.5(8) . .
C6 C1 C7 117.0(8) . .
C6 C1 C2 122.0(9) . .
C2 C1 C7 121.0(8) . .
C2 C3 H3 119.9 . .
C4 C3 H3 119.9 . .
C4 C3 C2 120.1(10) . .
C1 C2 C3 119.0(9) . .
C1 C2 H2 120.5 . .
C3 C2 H2 120.5 . .
C6 C5 H5 118.9 . .
C6 C5 C4 122.1(11) . .
C4 C5 H5 118.9 . .
Co1 O1W H1WA 110.1 . .
Co1 O1W H1WB 107.6 . .
H1WA O1W H1WB 131.7 . .
C3 C4 C5 118.4(11) . .
C3 C4 C8 120.3(9) . .
C5 C4 C8 121.3(10) . .
O4 C8 C4 117.3(9) . .
O4 C8 O3 128.0(11) . .
O3 C8 C4 114.5(10) . .
N2 C12 H12A 109.2 . .
N2 C12 H12B 109.2 . .
N2 C12 C11 112.0(8) . .
H12A C12 H12B 107.9 . .
C11 C12 H12A 109.2 . .
C11 C12 H12B 109.2 . .
N2 C10 H10A 109.3 . .
N2 C10 H10B 109.3 . .
H10A C10 H10B 107.9 . .
C9 C10 N2 111.7(8) . .
C9 C10 H10A 109.3 . .
C9 C10 H10B 109.3 . .
N2 C14 H14A 109.2 . .
N2 C14 H14B 109.2 . .
N2 C14 C13 112.0(8) . .
H14A C14 H14B 107.9 . .
C13 C14 H14A 109.2 . .
C13 C14 H14B 109.2 . .
N1 C11 C12 112.2(8) . .
N1 C11 H11A 109.2 . .
N1 C11 H11B 109.2 . .
C12 C11 H11A 109.2 . .
C12 C11 H11B 109.2 . .
H11A C11 H11B 107.9 . .
N1 C13 H13A 109.5 . .
N1 C13 H13B 109.5 . .
C14 C13 N1 110.5(8) . .
C14 C13 H13A 109.5 . .
C14 C13 H13B 109.5 . .
H13A C13 H13B 108.1 . .
N1 C9 H9A 109.6 . .
N1 C9 H9B 109.6 . .
C10 C9 N1 110.1(7) . .
C10 C9 H9A 109.6 . .
C10 C9 H9B 109.6 . .
H9A C9 H9B 108.1 . .

loop_
_geom_bond_atom_site_label_1
_geom_bond_atom_site_label_2
_geom_bond_distance
_geom_bond_site_symmetry_2
Co1 N1 2.259(9) .
Co1 N2 2.226(10) 1_545
Co1 O1 2.088(8) .
Co1 O4 2.031(9) 1_554
Co1 O2 2.275(7) .
Co1 O1W 2.061(6) .
N1 C11 1.431(16) .
N1 C13 1.526(15) .
N1 C9 1.534(15) .
N2 Co1 2.226(10) 1_565
N2 C12 1.472(16) .
N2 C10 1.539(16) .
N2 C14 1.504(16) .
O1 C7 1.246(11) .
O4 Co1 2.031(9) 1_556
O4 C8 1.195(13) .
O2 C7 1.247(10) .
C6 H6 0.9300 .
C6 C1 1.377(15) .
C6 C5 1.369(15) .
C7 C1 1.510(12) .
C1 C2 1.388(13) .
C3 H3 0.9300 .
C3 C2 1.399(14) .
C3 C4 1.387(14) .
C2 H2 0.9300 .
C5 H5 0.9300 .
C5 C4 1.408(17) .
O1W H1WA 0.8554 .
O1W H1WB 0.8100 .
C4 C8 1.493(14) .
O3 C8 1.246(14) .
C12 H12A 0.9700 .
C12 H12B 0.9700 .
C12 C11 1.513(12) .
C10 H10A 0.9700 .
C10 H10B 0.9700 .
C10 C9 1.505(13) .
C14 H14A 0.9700 .
C14 H14B 0.9700 .
C14 C13 1.510(12) .
C11 H11A 0.9700 .
C11 H11B 0.9700 .
C13 H13A 0.9700 .
C13 H13B 0.9700 .
C9 H9A 0.9700 .
C9 H9B 0.9700 .

loop_
_geom_torsion_atom_site_label_1
_geom_torsion_atom_site_label_2
_geom_torsion_atom_site_label_3
_geom_torsion_atom_site_label_4
_geom_torsion
_geom_torsion_site_symmetry_1
Co1 N1 C11 C12 177.0(6) .
Co1 N1 C13 C14 179.7(6) .
Co1 N1 C9 C10 179.0(6) .
Co1 N2 C12 C11 -179.8(6) 1_565
Co1 N2 C10 C9 175.8(6) 1_565
Co1 N2 C14 C13 179.6(6) 1_565
Co1 O1 C7 O2 0.5(8) .
Co1 O1 C7 C1 -178.5(6) .
Co1 O4 C8 C4 -173.0(9) 1_556
Co1 O4 C8 O3 3(2) 1_556
Co1 O2 C7 O1 -0.5(7) .
Co1 O2 C7 C1 178.5(7) .
N2 C12 C11 N1 1.9(10) .
N2 C10 C9 N1 6.7(10) .
N2 C14 C13 N1 -1.2(10) .
O1 C7 C1 C6 5.5(12) .
O1 C7 C1 C2 -174.5(8) .
O2 C7 C1 C6 -173.5(8) .
O2 C7 C1 C2 6.5(12) .
C6 C1 C2 C3 -2.9(13) .
C6 C5 C4 C3 2.2(15) .
C6 C5 C4 C8 -178.4(9) .
C7 C1 C2 C3 177.0(8) .
C1 C6 C5 C4 -2.6(14) .
C3 C4 C8 O4 178.9(8) .
C3 C4 C8 O3 2.3(13) .
C2 C3 C4 C5 -2.1(14) .
C2 C3 C4 C8 178.5(8) .
C5 C6 C1 C7 -177.0(8) .
C5 C6 C1 C2 2.9(13) .
C5 C4 C8 O4 -0.4(15) .
C5 C4 C8 O3 -177.0(10) .
C4 C3 C2 C1 2.5(13) .
C12 N2 C10 C9 -60.7(11) .
C12 N2 C14 C13 56.6(11) .
C10 N2 C12 C11 56.5(10) .
C10 N2 C14 C13 -56.9(11) .
C14 N2 C12 C11 -58.0(11) .
C14 N2 C10 C9 53.9(11) .
C11 N1 C13 C14 -55.6(11) .
C11 N1 C9 C10 53.0(11) .
C13 N1 C11 C12 55.3(11) .
C13 N1 C9 C10 -64.3(10) .
C9 N1 C11 C12 -58.5(11) .
C9 N1 C13 C14 61.5(10) .

loop_
_smtbx_masks_void_nr
_smtbx_masks_void_average_x
_smtbx_masks_void_average_y
_smtbx_masks_void_average_z
_smtbx_masks_void_volume
_smtbx_masks_void_count_electrons
1 -0.636 0.482 0.496 140.4 59.5
